data_2003130
loop_
_publ_author_name
'Kuntzinger, Sandrine'
'Ghermani, Nour Eddine'

_publ_section_title
;
 Electron density distribution and Madelung potential in \a-spodumene,
 LiAl(SiO~3~)~2~, from two-wavelength high-resolution X-ray diffraction
 data
;
_journal_issue 3
_journal_name_full 'Acta Crystallographica Section B'
_journal_page_first 273
_journal_page_last 284
_journal_paper_doi 10.1107/S0108768198013536
_journal_volume 55
_journal_year 1999
_chemical_formula_iupac 'Li Al (Si O3)2'
_chemical_formula_sum 'Al Li O6 Si2'
_chemical_formula_weight 186.09
_space_group_IT_number 15
_symmetry_cell_setting monoclinic
_symmetry_space_group_name_Hall '-C 2yc'
_symmetry_space_group_name_H-M 'C 1 2/c 1'
_cell_angle_alpha 90.00
_cell_angle_beta 110.130(10)
_cell_angle_gamma 90.00
_cell_formula_units_Z 4
_cell_length_a 9.4560(10)
_cell_length_b 8.3860(10)
_cell_length_c 5.2160(10)
_cell_measurement_reflns_used 25
_cell_measurement_temperature 293
_cell_measurement_theta_max 23.6
_cell_measurement_theta_min 9.4
_cell_volume 388.35(10)
_computing_cell_refinement 'CAD-4 (Enraf-Nonius, 1989)'
_computing_data_collection 'CAD-4 (Enraf-Nonius, 1989)'
_computing_data_reduction 'DREADD (Blessing, 1987, 1989)'
_computing_structure_refinement 'MOLLY (Hansen & Coppens, 1978)'
_diffrn_measured_fraction_theta_full .93
_diffrn_measured_fraction_theta_max .93
_diffrn_measurement_device 'Enraf-Nonius CAD4 diffractometer'
_diffrn_measurement_method '\w/2\q scans'
_diffrn_radiation_type 'Ag K\a'
_diffrn_radiation_wavelength 0.5608
_diffrn_reflns_av_R_equivalents 0.0210
_diffrn_reflns_limit_h_max 23
_diffrn_reflns_limit_h_min -23
_diffrn_reflns_limit_k_max 21
_diffrn_reflns_limit_k_min -21
_diffrn_reflns_limit_l_max 13
_diffrn_reflns_limit_l_min -13
_diffrn_reflns_number 15850
_diffrn_reflns_theta_full 45.0
_diffrn_reflns_theta_max 45.0
_diffrn_reflns_theta_min 2.6
_diffrn_standards_decay_% 0
_diffrn_standards_interval_time 120
_diffrn_standards_number 4
_exptl_absorpt_coefficient_mu .54
_exptl_absorpt_correction_T_max .97
_exptl_absorpt_correction_T_min .82
_exptl_crystal_colour Colourless
_exptl_crystal_density_diffrn 3.18
_exptl_crystal_density_method 'not measured'
_exptl_crystal_description Parallelepiped
_exptl_crystal_F_000 368.0
_exptl_crystal_size_max .36
_exptl_crystal_size_mid .18
_exptl_crystal_size_min .06
_refine_diff_density_max 0.2
_refine_diff_density_min -0.1
_refine_ls_extinction_coef 4.9.10^2^
_refine_ls_goodness_of_fit_ref .84
_refine_ls_number_parameters 138
_refine_ls_number_reflns 2261
_refine_ls_R_factor_gt .0155
_refine_ls_shift/su_max 0.0
_refine_ls_structure_factor_coef F
_refine_ls_weighting_details w=1/[\s^2^(F^2^)+(0.0160F^2^)^2^]
_refine_ls_weighting_scheme calc
_refine_ls_wR_factor_ref .0151
_reflns_number_gt 2261
_reflns_number_total 3241
_reflns_threshold_expression I>3\s(I)
_cod_data_source_file sh0121.cif
_cod_data_source_block II
_cod_original_cell_volume 388.36(9)
_cod_database_code 2003130
_cod_database_fobs_code 2003130

loop_
_symmetry_equiv_pos_as_xyz
'x, y, z'
'x+1/2, y+1/2, z'
'-x, y, -z+1/2'
'-x+1/2, y+1/2, -z+1/2'
'-x, -y, -z'
'x, -y, z+1/2'
'-x+1/2, -y+1/2, -z'
'x+1/2, 1/2-y, z+1/2'

loop_
_atom_site_aniso_label
_atom_site_aniso_U_11
_atom_site_aniso_U_22
_atom_site_aniso_U_33
_atom_site_aniso_U_12
_atom_site_aniso_U_13
_atom_site_aniso_U_23
Si 0.00386(3) 0.00447(3) 0.00355(3) -0.00062(2) 0.00125(2) -0.00020(2)
Al 0.00420(4) 0.00427(4) 0.00418(4) 0.00000 0.00134(3) 0.00000
O~1~ 0.00389(5) 0.00587(6) 0.00469(6) -0.00033(5) 0.00096(4) 0.00020(5)
O~2~ 0.00817(7) 0.00569(6) 0.00991(7) -0.00291(5) 0.00392(6) -0.00084(6)
O~3~ 0.00590(6) 0.01141(8) 0.00529(6) 0.00068(6) 0.00145(5) -0.00339(6)
Li 0.0154(5) 0.0137(5) 0.0151(5) 0.00000 0.0051(4) 0.00000

loop_
_atom_site_label
_atom_site_fract_x
_atom_site_fract_y
_atom_site_fract_z
_atom_site_U_iso_or_equiv
_atom_site_thermal_displace_type
_atom_site_type_symbol
Si 0.294100(10) 0.093450(10) 0.25593(2) 0.00397(3) Uani Si
Al 0.00000 0.90669(2) 0.25000 0.00424(4) Uani Al
O~1~ 0.10975(2) 0.08237(2) 0.14061(4) 0.00495(5) Uani O
O~2~ 0.36470(3) 0.26708(3) 0.30050(5) 0.00771(6) Uani O
O~3~ 0.35663(2) 0.98668(3) 0.05824(4) 0.00766(6) Uani O
Li 0.00000 0.27494(14) 0.25000 0.01474(4) Uani Li

loop_
_atom_type_symbol
_atom_type_description
_atom_type_scat_dispersion_real
_atom_type_scat_dispersion_imag
_atom_type_scat_source
Si Si .0522 .0431 'International Tables Vol C Tables 4.2.6.8 and 6.1.1.4'
Al Al .0406 .0313 'International Tables Vol C Tables 4.2.6.8 and 6.1.1.4'
O O .0056 .0036 'International Tables Vol C Tables 4.2.6.8 and 6.1.1.4'
Li Li -.0004 .0000 'International Tables Vol C Tables 4.2.6.8 and 6.1.1.4'

loop_
_exptl_absorpt_correction_type
_exptl_absorpt_process_details
integration '(ABSORB, G. de Titta, 1985)'
empirical '(DREADD, R. Blessing, 1995)'

loop_
_geom_angle_atom_site_label_1
_geom_angle_atom_site_label_2
_geom_angle_atom_site_label_3
_geom_angle_site_symmetry_1
_geom_angle_site_symmetry_3
_geom_angle
_geom_angle_publ_flag
O~2~ Si O~3~ . 1_545 111.890(10) yes
O~2~ Si O~3~ . 6_565 104.070(10) yes
O~2~ Si O~1~ . . 116.540(10) yes
O~3~ Si O~3~ 1_545 6_565 107.320(10) yes
O~3~ Si O~1~ 1_545 . 108.020(10) yes
O~3~ Si O~1~ 6_565 . 108.550(10) yes
O~2~ Al O~2~ 2_455 4_555 99.87(2) yes
O~2~ Al O~1~ 2_455 3_565 88.450(10) yes
O~2~ Al O~1~ 2_455 1_565 167.87(2) yes
O~1~ Al O~1~ 1_565 3_565 84.800(10) yes
O~2~ Al O~1~ 2_455 6_565 91.550(10) yes
O~2~ Al O~1~ 2_455 5_565 91.940(10) yes
O~1~ Al O~1~ 6_565 3_565 78.930(10) yes
O~1~ Al O~1~ 6_565 1_565 97.020(10) yes
O~1~ Al O~1~ 5_565 6_565 174.590(10) yes
O~1~ Li O~1~ . 3_555 79.60(4) yes
O~2~ Li O~2~ 7_556 8_454 162.21(6) yes
O~3~ Li O~3~ 2_445 4_545 75.72(3) yes
O~1~ Li O~3~ . 4_545 116.680(10) yes
O~1~ Li O~3~ . 2_445 139.840(10) yes
O~2~ Li O~1~ 8_454 . 75.92(2) yes
O~2~ Li O~1~ 7_556 . 90.32(3) yes
O~3~ Li O~2~ 4_545 7_556 68.000(10) yes
O~3~ Li O~2~ 4_545 8_454 128.22(4) yes
Si O~1~ Al . 5_565 119.900(10) yes
Si O~1~ Al . 1_545 121.930(10) yes
Si O~2~ Al . 2_545 148.39(2) yes
Si O~3~ Si 1_565 6_564 138.89(2) yes
Al O~1~ Al 5_565 1_545 101.070(10) yes
Si O~1~ Li . . 114.76(2) yes
Si O~2~ Li . 7_556 93.89(3) yes
Si O~3~ Li 1_565 2_555 116.650(10) yes
Si O~3~ Li 6_564 2_555 93.86(2) yes
Al O~1~ Li 5_565 . 96.480(10) yes
Al O~1~ Li 1_545 . 97.81(2) yes
Al O~2~ Li 2_545 7_556 94.28(2) yes

loop_
_geom_bond_atom_site_label_1
_geom_bond_atom_site_label_2
_geom_bond_site_symmetry_2
_geom_bond_distance
_geom_bond_publ_flag
Si O~2~ . 1.5852(2) yes
Si O~3~ 1_545 1.6230(2) yes
Si O~3~ 6_565 1.6268(2) yes
Si O~1~ . 1.6393(2) yes
Al O~2~ 2_455 1.8190(2) yes
Al O~1~ 5_565 1.9447(2) yes
Al O~1~ 1_565 1.9951(2) yes
Li O~1~ . 2.1019(9) yes
Li O~3~ 2_445 2.2491(9) yes
Li O~2~ 7_556 2.2791(3) yes

loop_
_refine_ls_extinction_method
'Becker-Coppens type 1 Lorentzian isotropic'
